data_4069832
loop_
_publ_author_name
'Jung, Lin-Ying'
'Tsai, Shih-Hung'
'Hong, Fung-E'

_publ_section_title
;
 Application of Tautomerism of Ferrocenyl Secondary Phosphine Oxides in
 Suzuki&#x2212;Miyaura Cross-Coupling Reactions
;
_journal_issue 20
_journal_name_full Organometallics
_journal_page_first 6044
_journal_paper_doi 10.1021/om900435y
_journal_volume 28
_journal_year 2009
_chemical_formula_moiety 'C56 H74 Cl2 Fe4 O4 P4 Pd2, C4 H10 O'
_chemical_formula_sum 'C60 H84 Cl2 Fe4 O5 P4 Pd2'
_chemical_formula_weight 1516.25
_chemical_name_systematic
; 
 ? 
;
_space_group_IT_number 9
_symmetry_cell_setting monoclinic
_symmetry_space_group_name_Hall 'C -2yc'
_symmetry_space_group_name_H-M 'C 1 c 1'
_atom_sites_solution_hydrogens geom
_atom_sites_solution_primary direct
_atom_sites_solution_secondary difmap
_audit_creation_method SHELXL-97
_cell_angle_alpha 90.00
_cell_angle_beta 124.311(2)
_cell_angle_gamma 90.00
_cell_formula_units_Z 4
_cell_length_a 23.058(3)
_cell_length_b 20.034(2)
_cell_length_c 16.7798(18)
_cell_measurement_reflns_used 4651
_cell_measurement_temperature 298(2)
_cell_measurement_theta_max 25.998
_cell_measurement_theta_min 2.7065
_cell_volume 6402.5(13)
_computing_cell_refinement 'Bruker SMART'
_computing_data_collection 'Bruker SMART'
_computing_data_reduction 'Bruker SHELXTL'
_computing_molecular_graphics 'Bruker SHELXTL'
_computing_publication_material 'Bruker SHELXTL'
_computing_structure_refinement 'SHELXL-97 (Sheldrick, 1997)'
_computing_structure_solution 'SHELXS-97 (Sheldrick, 1990)'
_diffrn_ambient_temperature 298(2)
_diffrn_measured_fraction_theta_full 0.994
_diffrn_measured_fraction_theta_max 0.994
_diffrn_measurement_device_type 'CCD area detector'
_diffrn_measurement_method 'phi and omega scans'
_diffrn_radiation_monochromator graphite
_diffrn_radiation_source 'fine-focus sealed tube'
_diffrn_radiation_type MoK\a
_diffrn_radiation_wavelength 0.71073
_diffrn_reflns_av_R_equivalents 0.0515
_diffrn_reflns_av_sigmaI/netI 0.0574
_diffrn_reflns_limit_h_max 28
_diffrn_reflns_limit_h_min -27
_diffrn_reflns_limit_k_max 24
_diffrn_reflns_limit_k_min -21
_diffrn_reflns_limit_l_max 11
_diffrn_reflns_limit_l_min -20
_diffrn_reflns_number 18046
_diffrn_reflns_theta_full 26.05
_diffrn_reflns_theta_max 26.05
_diffrn_reflns_theta_min 1.48
_exptl_absorpt_coefficient_mu 1.661
_exptl_absorpt_correction_T_max 0.6627
_exptl_absorpt_correction_T_min 0.5786
_exptl_absorpt_correction_type empirical
_exptl_absorpt_process_details empirical
_exptl_crystal_colour brown
_exptl_crystal_density_diffrn 1.573
_exptl_crystal_density_method 'not measured'
_exptl_crystal_description parallelepiped
_exptl_crystal_F_000 3096
_exptl_crystal_size_max 0.37
_exptl_crystal_size_mid 0.30
_exptl_crystal_size_min 0.27
_refine_diff_density_max 1.010
_refine_diff_density_min -1.348
_refine_diff_density_rms 0.133
_refine_ls_abs_structure_details 'Flack H D (1983), Acta Cryst. A39, 876-881'
_refine_ls_abs_structure_Flack 0.45(3)
_refine_ls_extinction_method none
_refine_ls_goodness_of_fit_ref 1.035
_refine_ls_hydrogen_treatment constr
_refine_ls_matrix_type full
_refine_ls_number_parameters 627
_refine_ls_number_reflns 9217
_refine_ls_number_restraints 2
_refine_ls_restrained_S_all 1.035
_refine_ls_R_factor_all 0.0768
_refine_ls_R_factor_gt 0.0552
_refine_ls_shift/su_max 0.003
_refine_ls_shift/su_mean 0.000
_refine_ls_structure_factor_coef Fsqd
_refine_ls_weighting_details 'calc w=1/[\s^2^(Fo^2^)+(0.1000P)^2^+0.0000P] where P=(Fo^2^+2Fc^2^)/3'
_refine_ls_weighting_scheme calc
_refine_ls_wR_factor_gt 0.1378
_refine_ls_wR_factor_ref 0.1555
_reflns_number_gt 7203
_reflns_number_total 9217
_reflns_threshold_expression >2sigma(I)
_cod_data_source_file om900435y_si_001.cif
_cod_data_source_block hong152m
_cod_original_cell_volume 6402.6(12)
_cod_original_sg_symbol_H-M Cc
_cod_database_code 4069832

loop_
_symmetry_equiv_pos_as_xyz
'x, y, z'
'x, -y, z+1/2'
'x+1/2, y+1/2, z'
'x+1/2, -y+1/2, z+1/2'

loop_
_atom_site_label
_atom_site_type_symbol
_atom_site_fract_x
_atom_site_fract_y
_atom_site_fract_z
_atom_site_U_iso_or_equiv
_atom_site_adp_type
_atom_site_occupancy
_atom_site_symmetry_multiplicity
_atom_site_calc_flag
_atom_site_refinement_flags
Pd1 Pd 0.49140(4) 0.67970(3) 0.07451(4) 0.03938(17) Uani 1 1 d .
Cl1 Cl 0.55277(18) 0.78392(15) 0.0982(2) 0.0634(8) Uani 1 1 d .
P1 P 0.55183(15) 0.66145(14) 0.23429(18) 0.0477(6) Uani 1 1 d .
O1 O 0.5207(4) 0.6098(4) 0.2698(5) 0.0591(19) Uani 1 1 d .
H1A H 0.4925 0.5857 0.2247 0.089 Uiso 1 1 calc R
C1 C 0.5537(7) 0.7394(6) 0.2873(8) 0.060(3) Uani 1 1 d .
Fe1 Fe 0.57440(11) 0.77046(10) 0.41740(13) 0.0723(5) Uani 1 1 d .
Pd2 Pd 0.51147(4) 0.80193(3) -0.06803(4) 0.04126(18) Uani 1 1 d .
Cl2 Cl 0.44092(15) 0.70368(13) -0.09466(18) 0.0550(7) Uani 1 1 d .
P2 P 0.42019(13) 0.59178(12) 0.04104(18) 0.0409(5) Uani 1 1 d .
Fe2 Fe 0.37749(9) 0.45320(8) -0.11778(12) 0.0586(4) Uani 1 1 d .
O2 O 0.4404(4) 0.5449(3) 0.1270(5) 0.0539(17) Uani 1 1 d .
C2 C 0.4920(8) 0.7667(7) 0.2760(9) 0.077(4) Uani 1 1 d .
H2B H 0.4480 0.7425 0.2509 0.092 Uiso 1 1 calc R
P3 P 0.56620(16) 0.90143(13) -0.0372(2) 0.0532(7) Uani 1 1 d .
Fe3 Fe 0.45813(13) 0.96457(10) 0.0326(2) 0.0903(7) Uani 1 1 d .
O3 O 0.5468(5) 0.9429(4) -0.1272(7) 0.076(2) Uani 1 1 d .
H3A H 0.5368 0.9177 -0.1717 0.114 Uiso 1 1 calc R
C3 C 0.5046(11) 0.8331(9) 0.3070(12) 0.102(6) Uani 1 1 d .
H3B H 0.4713 0.8634 0.3072 0.123 Uiso 1 1 calc R
P4 P 0.48156(15) 0.80351(13) -0.22104(19) 0.0465(6) Uani 1 1 d .
Fe4 Fe 0.57246(8) 0.65077(8) -0.17456(11) 0.0516(4) Uani 1 1 d .
O4 O 0.5207(4) 0.8552(4) -0.2426(6) 0.0599(19) Uani 1 1 d .
C4 C 0.5721(12) 0.8484(8) 0.3363(12) 0.098(5) Uani 1 1 d .
H4B H 0.5951 0.8916 0.3621 0.117 Uiso 1 1 calc R
C5 C 0.6023(9) 0.7943(7) 0.3249(11) 0.082(4) Uani 1 1 d .
H5A H 0.6502 0.7927 0.3408 0.099 Uiso 1 1 calc R
C6 C 0.6117(13) 0.6922(13) 0.5100(14) 0.133(4) Uani 1 1 d .
H6A H 0.6217 0.6471 0.4981 0.159 Uiso 1 1 calc R
C7 C 0.6590(13) 0.7477(13) 0.5492(13) 0.133(4) Uani 1 1 d .
H7A H 0.7084 0.7487 0.5713 0.159 Uiso 1 1 calc R
C8 C 0.6176(14) 0.8021(13) 0.5530(14) 0.133(4) Uani 1 1 d .
H8A H 0.6338 0.8474 0.5779 0.159 Uiso 1 1 calc R
C9 C 0.5554(14) 0.7759(14) 0.5216(14) 0.133(4) Uani 1 1 d .
H9A H 0.5167 0.8022 0.5141 0.159 Uiso 1 1 calc R
C10 C 0.5481(14) 0.7157(14) 0.4937(14) 0.133(4) Uani 1 1 d .
H10A H 0.5050 0.6894 0.4658 0.159 Uiso 1 1 calc R
C11 C 0.6398(6) 0.6307(6) 0.2769(8) 0.063(3) Uani 1 1 d .
C12 C 0.6854(8) 0.6238(9) 0.3896(9) 0.094(5) Uani 1 1 d .
H12A H 0.7313 0.6077 0.4112 0.141 Uiso 1 1 calc R
H12B H 0.6634 0.5929 0.4083 0.141 Uiso 1 1 calc R
H12C H 0.6895 0.6666 0.4181 0.141 Uiso 1 1 calc R
C13 C 0.6796(7) 0.6749(7) 0.2478(11) 0.081(4) Uani 1 1 d .
H13A H 0.7251 0.6560 0.2728 0.122 Uiso 1 1 calc R
H13B H 0.6850 0.7190 0.2736 0.122 Uiso 1 1 calc R
H13C H 0.6536 0.6773 0.1787 0.122 Uiso 1 1 calc R
C14 C 0.6330(7) 0.5604(7) 0.2366(11) 0.078(4) Uani 1 1 d .
H14A H 0.6788 0.5436 0.2587 0.117 Uiso 1 1 calc R
H14B H 0.6045 0.5620 0.1673 0.117 Uiso 1 1 calc R
H14C H 0.6115 0.5314 0.2583 0.117 Uiso 1 1 calc R
C15 C 0.4205(6) 0.5429(5) -0.0478(7) 0.051(3) Uani 1 1 d .
C16 C 0.3826(8) 0.5516(6) -0.1506(9) 0.070(3) Uani 1 1 d .
H16A H 0.3432 0.5819 -0.1911 0.083 Uiso 1 1 calc R
C17 C 0.4154(11) 0.5057(7) -0.1815(12) 0.089(5) Uani 1 1 d .
H17A H 0.4008 0.4998 -0.2483 0.107 Uiso 1 1 calc R
C18 C 0.4699(8) 0.4726(7) -0.1035(12) 0.078(4) Uani 1 1 d .
H18A H 0.5000 0.4393 -0.1059 0.093 Uiso 1 1 calc R
C19 C 0.4745(6) 0.4928(6) -0.0213(10) 0.062(3) Uani 1 1 d .
H19A H 0.5085 0.4760 0.0441 0.075 Uiso 1 1 calc R
C20 C 0.3566(11) 0.3560(7) -0.1626(13) 0.096(5) Uani 1 1 d .
H20A H 0.3818 0.3291 -0.1827 0.116 Uiso 1 1 calc R
C21 C 0.2975(9) 0.3960(9) -0.2231(13) 0.098(5) Uani 1 1 d .
H21A H 0.2741 0.4018 -0.2927 0.118 Uiso 1 1 calc R
C22 C 0.2778(8) 0.4266(8) -0.1662(14) 0.095(5) Uani 1 1 d .
H22A H 0.2380 0.4568 -0.1890 0.114 Uiso 1 1 calc R
C23 C 0.3254(9) 0.4049(8) -0.0707(12) 0.088(5) Uani 1 1 d .
H23A H 0.3245 0.4180 -0.0151 0.105 Uiso 1 1 calc R
C24 C 0.3739(10) 0.3618(7) -0.0678(13) 0.088(4) Uani 1 1 d .
H24A H 0.4128 0.3394 -0.0104 0.106 Uiso 1 1 calc R
C25 C 0.3306(9) 0.6233(12) -0.0070(18) 0.124(4) Uani 1 1 d .
C26 C 0.2826(9) 0.5705(10) -0.0197(16) 0.124(4) Uani 1 1 d .
H26A H 0.2372 0.5893 -0.0441 0.186 Uiso 1 1 calc R
H26B H 0.3002 0.5494 0.0413 0.186 Uiso 1 1 calc R
H26C H 0.2787 0.5381 -0.0645 0.186 Uiso 1 1 calc R
C27 C 0.2996(9) 0.6682(11) -0.0906(17) 0.124(4) Uani 1 1 d .
H27A H 0.2538 0.6818 -0.1089 0.186 Uiso 1 1 calc R
H27B H 0.2959 0.6453 -0.1436 0.186 Uiso 1 1 calc R
H27C H 0.3290 0.7068 -0.0740 0.186 Uiso 1 1 calc R
C28 C 0.3390(9) 0.6688(10) 0.0712(18) 0.124(4) Uani 1 1 d .
H28A H 0.2942 0.6868 0.0510 0.186 Uiso 1 1 calc R
H28B H 0.3705 0.7045 0.0824 0.186 Uiso 1 1 calc R
H28C H 0.3578 0.6437 0.1296 0.186 Uiso 1 1 calc R
C29 C 0.5181(10) 1.0182(8) 0.0008(17) 0.106(6) Uani 1 1 d .
H29A H 0.5011 1.0377 -0.0624 0.127 Uiso 1 1 calc R
C30 C 0.5462(7) 0.9544(6) 0.0303(11) 0.070(4) Uani 1 1 d .
C31 C 0.5597(11) 0.9483(9) 0.1237(15) 0.117(8) Uani 1 1 d .
H31A H 0.5798 0.9085 0.1644 0.141 Uiso 1 1 calc R
C32 C 0.5455(12) 1.0069(11) 0.1524(19) 0.126(9) Uani 1 1 d .
H32A H 0.5525 1.0154 0.2147 0.151 Uiso 1 1 calc R
C33 C 0.5166(13) 1.0505(8) 0.075(2) 0.125(9) Uani 1 1 d .
H33A H 0.4996 1.0958 0.0726 0.149 Uiso 1 1 calc R
C34 C 0.3898(13) 0.9486(10) 0.069(2) 0.122(8) Uani 1 1 d .
H34A H 0.3977 0.9594 0.1314 0.147 Uiso 1 1 calc R
C35 C 0.4060(10) 0.8886(8) 0.0450(15) 0.099(5) Uani 1 1 d .
H35A H 0.4283 0.8505 0.0886 0.119 Uiso 1 1 calc R
C36 C 0.3855(8) 0.8901(8) -0.0497(13) 0.087(4) Uani 1 1 d .
H36A H 0.3913 0.8541 -0.0842 0.104 Uiso 1 1 calc R
C37 C 0.3557(10) 0.9545(10) -0.0874(17) 0.117(6) Uani 1 1 d .
H37A H 0.3362 0.9712 -0.1528 0.140 Uiso 1 1 calc R
C38 C 0.3621(15) 0.9903(11) -0.008(2) 0.156(11) Uani 1 1 d .
H38A H 0.3459 1.0360 -0.0104 0.187 Uiso 1 1 calc R
C39 C 0.6632(7) 0.8957(7) 0.0337(10) 0.073(4) Uani 1 1 d .
C40 C 0.6899(10) 0.9679(8) 0.0567(15) 0.118(6) Uani 1 1 d .
H40A H 0.7403 0.9680 0.0937 0.177 Uiso 1 1 calc R
H40B H 0.6745 0.9889 0.0931 0.177 Uiso 1 1 calc R
H40C H 0.6717 0.9919 -0.0025 0.177 Uiso 1 1 calc R
C41 C 0.6832(9) 0.8594(9) -0.0266(15) 0.104(6) Uani 1 1 d .
H41A H 0.7334 0.8561 0.0090 0.156 Uiso 1 1 calc R
H41B H 0.6658 0.8837 -0.0852 0.156 Uiso 1 1 calc R
H41C H 0.6631 0.8155 -0.0417 0.156 Uiso 1 1 calc R
C42 C 0.6954(7) 0.8563(8) 0.1285(10) 0.089(4) Uani 1 1 d .
H42A H 0.7455 0.8554 0.1619 0.134 Uiso 1 1 calc R
H42B H 0.6775 0.8115 0.1144 0.134 Uiso 1 1 calc R
H42C H 0.6831 0.8776 0.1684 0.134 Uiso 1 1 calc R
C43 C 0.4994(5) 0.7244(5) -0.2532(7) 0.046(2) Uani 1 1 d .
C44 C 0.5467(6) 0.7163(6) -0.2840(8) 0.061(3) Uani 1 1 d .
H44A H 0.5775 0.7509 -0.2822 0.073 Uiso 1 1 calc R
C45 C 0.5408(7) 0.6511(7) -0.3167(9) 0.068(3) Uani 1 1 d .
H45A H 0.5677 0.6323 -0.3403 0.081 Uiso 1 1 calc R
C46 C 0.4924(7) 0.6169(6) -0.3097(8) 0.069(3) Uani 1 1 d .
H46A H 0.4788 0.5702 -0.3278 0.083 Uiso 1 1 calc R
C47 C 0.4659(6) 0.6602(5) -0.2707(7) 0.051(2) Uani 1 1 d .
H47A H 0.4305 0.6486 -0.2581 0.061 Uiso 1 1 calc R
C48 C 0.6128(8) 0.5672(7) -0.0955(11) 0.081(4) Uani 1 1 d .
H48A H 0.5958 0.5217 -0.1182 0.097 Uiso 1 1 calc R
C49 C 0.5895(7) 0.6101(6) -0.0524(9) 0.070(3) Uani 1 1 d .
H49A H 0.5532 0.5996 -0.0409 0.083 Uiso 1 1 calc R
C50 C 0.6248(7) 0.6696(7) -0.0315(9) 0.073(4) Uani 1 1 d .
H50A H 0.6187 0.7088 -0.0019 0.087 Uiso 1 1 calc R
C51 C 0.6732(7) 0.6639(8) -0.0609(10) 0.077(4) Uani 1 1 d .
H51A H 0.7061 0.6980 -0.0544 0.092 Uiso 1 1 calc R
C52 C 0.6641(8) 0.5997(8) -0.0993(11) 0.081(4) Uani 1 1 d .
H52A H 0.6891 0.5812 -0.1259 0.098 Uiso 1 1 calc R
C53 C 0.3882(7) 0.8220(6) -0.3153(9) 0.065(3) Uani 1 1 d .
C54 C 0.3735(9) 0.8935(8) -0.3004(12) 0.105(6) Uani 1 1 d .
H54A H 0.3255 0.9045 -0.3490 0.157 Uiso 1 1 calc R
H54B H 0.4039 0.9234 -0.3052 0.157 Uiso 1 1 calc R
H54C H 0.3818 0.8976 -0.2377 0.157 Uiso 1 1 calc R
C55 C 0.3367(7) 0.7760(9) -0.3089(11) 0.093(5) Uani 1 1 d .
H55A H 0.2892 0.7876 -0.3592 0.139 Uiso 1 1 calc R
H55B H 0.3436 0.7818 -0.2473 0.139 Uiso 1 1 calc R
H55C H 0.3453 0.7304 -0.3163 0.139 Uiso 1 1 calc R
C56 C 0.3784(8) 0.8134(8) -0.4125(10) 0.090(5) Uani 1 1 d .
H56A H 0.3305 0.8230 -0.4635 0.135 Uiso 1 1 calc R
H56B H 0.3893 0.7682 -0.4187 0.135 Uiso 1 1 calc R
H56C H 0.4091 0.8434 -0.4166 0.135 Uiso 1 1 calc R
C58 C 0.812(2) 0.671(2) -0.220(3) 0.240(17) Uiso 1 1 d .
H58A H 0.8178 0.6997 -0.2618 0.289 Uiso 1 1 calc R
H58B H 0.8572 0.6567 -0.1647 0.289 Uiso 1 1 calc R
O5 O 0.7600(10) 0.6123(10) -0.2750(13) 0.163(6) Uiso 1 1 d .
C59 C 0.7573(13) 0.7022(14) -0.192(2) 0.159(9) Uiso 1 1 d .
H59A H 0.7759 0.7435 -0.1581 0.239 Uiso 1 1 calc R
H59B H 0.7532 0.6709 -0.1524 0.239 Uiso 1 1 calc R
H59C H 0.7119 0.7098 -0.2504 0.239 Uiso 1 1 calc R
C61 C 0.7371(15) 0.5280(14) -0.378(2) 0.174(10) Uiso 1 1 d .
H61A H 0.7502 0.5038 -0.4148 0.261 Uiso 1 1 calc R
H61B H 0.6914 0.5473 -0.4205 0.261 Uiso 1 1 calc R
H61C H 0.7363 0.4982 -0.3338 0.261 Uiso 1 1 calc R
C60 C 0.7940(18) 0.5871(18) -0.318(3) 0.209(14) Uiso 1 1 d .
H60A H 0.8406 0.5700 -0.2703 0.251 Uiso 1 1 calc R
H60B H 0.7959 0.6194 -0.3591 0.251 Uiso 1 1 calc R

loop_
_atom_site_aniso_label
_atom_site_aniso_U_11
_atom_site_aniso_U_22
_atom_site_aniso_U_33
_atom_site_aniso_U_23
_atom_site_aniso_U_13
_atom_site_aniso_U_12
Pd1 0.0529(4) 0.0347(3) 0.0359(4) 0.0015(3) 0.0283(3) -0.0048(3)
Cl1 0.101(2) 0.0498(15) 0.0467(15) -0.0119(11) 0.0458(16) -0.0334(15)
P1 0.0581(16) 0.0503(15) 0.0352(14) -0.0004(11) 0.0266(13) -0.0076(12)
O1 0.081(5) 0.057(4) 0.041(4) 0.005(3) 0.035(4) -0.011(4)
C1 0.083(8) 0.053(7) 0.050(6) -0.004(5) 0.042(6) -0.006(6)
Fe1 0.0967(13) 0.0731(12) 0.0504(10) -0.0131(8) 0.0435(10) -0.0118(10)
Pd2 0.0577(4) 0.0309(3) 0.0407(4) 0.0012(3) 0.0310(4) -0.0073(3)
Cl2 0.0819(18) 0.0415(13) 0.0392(13) 0.0007(10) 0.0326(13) -0.0215(12)
P2 0.0519(14) 0.0335(12) 0.0395(13) 0.0041(9) 0.0270(12) -0.0040(10)
Fe2 0.0797(11) 0.0423(8) 0.0562(9) -0.0075(7) 0.0397(9) -0.0159(7)
O2 0.079(5) 0.037(4) 0.045(4) 0.007(3) 0.034(4) -0.006(3)
C2 0.088(9) 0.091(10) 0.054(8) -0.019(7) 0.041(7) 0.008(7)
P3 0.0723(18) 0.0335(14) 0.0647(18) -0.0075(11) 0.0452(16) -0.0141(12)
Fe3 0.1245(17) 0.0474(11) 0.147(2) -0.0169(11) 0.1054(17) -0.0091(10)
O3 0.125(7) 0.036(4) 0.085(6) 0.000(4) 0.070(6) -0.023(4)
C3 0.125(15) 0.101(13) 0.070(10) -0.006(8) 0.048(10) 0.037(11)
P4 0.0589(16) 0.0428(15) 0.0372(14) 0.0077(10) 0.0267(13) -0.0061(11)
Fe4 0.0618(9) 0.0484(8) 0.0451(8) -0.0044(6) 0.0304(7) -0.0028(7)
O4 0.084(5) 0.050(4) 0.053(4) 0.009(3) 0.044(4) -0.011(4)
C4 0.151(17) 0.065(9) 0.081(11) -0.025(7) 0.067(12) -0.025(10)
C5 0.129(12) 0.063(8) 0.082(10) -0.029(7) 0.076(10) -0.038(8)
C6 0.163(10) 0.169(11) 0.071(6) 0.002(6) 0.068(7) -0.015(8)
C7 0.163(10) 0.169(11) 0.071(6) 0.002(6) 0.068(7) -0.015(8)
C8 0.163(10) 0.169(11) 0.071(6) 0.002(6) 0.068(7) -0.015(8)
C9 0.163(10) 0.169(11) 0.071(6) 0.002(6) 0.068(7) -0.015(8)
C10 0.163(10) 0.169(11) 0.071(6) 0.002(6) 0.068(7) -0.015(8)
C11 0.072(7) 0.072(8) 0.045(6) 0.004(5) 0.033(6) -0.004(6)
C12 0.090(10) 0.129(13) 0.042(7) 0.001(7) 0.024(7) 0.024(9)
C13 0.059(7) 0.096(11) 0.084(10) 0.007(8) 0.038(7) -0.004(7)
C14 0.085(9) 0.069(9) 0.085(10) 0.001(7) 0.051(8) 0.017(7)
C15 0.061(6) 0.044(6) 0.045(6) -0.015(4) 0.027(5) -0.028(5)
C16 0.109(10) 0.045(6) 0.053(7) 0.003(5) 0.045(7) -0.018(6)
C17 0.174(16) 0.050(8) 0.094(11) -0.027(7) 0.106(12) -0.043(9)
C18 0.104(11) 0.051(8) 0.107(12) -0.025(8) 0.077(10) -0.011(7)
C19 0.060(7) 0.051(7) 0.086(9) -0.011(6) 0.046(7) -0.004(5)
C20 0.142(15) 0.054(8) 0.098(12) -0.007(7) 0.070(12) -0.025(9)
C21 0.098(11) 0.095(12) 0.082(11) -0.035(9) 0.038(10) -0.042(10)
C22 0.082(10) 0.073(10) 0.118(14) -0.013(9) 0.048(10) -0.029(7)
C23 0.114(12) 0.079(10) 0.094(11) -0.015(8) 0.073(11) -0.046(9)
C24 0.121(12) 0.057(8) 0.101(12) 0.007(7) 0.071(11) -0.022(8)
C25 0.075(5) 0.131(9) 0.172(11) 0.008(7) 0.073(7) 0.015(5)
C26 0.075(5) 0.131(9) 0.172(11) 0.008(7) 0.073(7) 0.015(5)
C27 0.075(5) 0.131(9) 0.172(11) 0.008(7) 0.073(7) 0.015(5)
C28 0.075(5) 0.131(9) 0.172(11) 0.008(7) 0.073(7) 0.015(5)
C29 0.143(15) 0.059(9) 0.174(19) -0.017(10) 0.124(15) -0.020(9)
C30 0.100(10) 0.039(6) 0.101(10) -0.016(6) 0.076(9) -0.020(6)
C31 0.187(19) 0.092(11) 0.147(16) -0.085(11) 0.140(16) -0.086(12)
C32 0.169(19) 0.101(14) 0.18(2) -0.089(15) 0.140(19) -0.071(14)
C33 0.20(2) 0.048(9) 0.22(3) -0.049(12) 0.18(2) -0.038(11)
C34 0.165(19) 0.082(13) 0.19(2) -0.046(14) 0.14(2) -0.032(12)
C35 0.119(13) 0.075(10) 0.144(17) -0.015(10) 0.098(13) -0.028(9)
C36 0.080(9) 0.088(11) 0.110(12) -0.011(9) 0.064(9) -0.007(8)
C37 0.099(12) 0.100(14) 0.154(19) 0.029(13) 0.074(13) 0.015(10)
C38 0.23(3) 0.066(12) 0.28(3) -0.015(16) 0.21(3) 0.017(14)
C39 0.086(9) 0.065(8) 0.084(9) -0.009(6) 0.058(8) -0.029(7)
C40 0.119(13) 0.085(12) 0.149(17) -0.031(10) 0.076(13) -0.066(10)
C41 0.090(11) 0.106(13) 0.141(16) -0.018(11) 0.080(12) -0.011(9)
C42 0.072(8) 0.122(13) 0.055(8) -0.019(8) 0.024(7) -0.030(8)
C43 0.056(6) 0.047(6) 0.035(5) 0.010(4) 0.026(5) 0.000(4)
C44 0.080(8) 0.066(7) 0.047(6) -0.004(5) 0.042(6) -0.020(6)
C45 0.082(8) 0.086(9) 0.047(7) -0.006(6) 0.043(7) 0.005(7)
C46 0.106(10) 0.058(7) 0.038(6) -0.014(5) 0.036(6) -0.006(7)
C47 0.055(6) 0.052(6) 0.043(6) 0.001(4) 0.025(5) -0.002(5)
C48 0.089(10) 0.057(8) 0.078(9) 0.009(6) 0.036(8) 0.010(7)
C49 0.081(9) 0.060(8) 0.064(8) 0.010(6) 0.039(7) 0.015(6)
C50 0.077(8) 0.066(8) 0.049(7) 0.000(5) 0.019(6) 0.009(6)
C51 0.054(7) 0.092(10) 0.074(9) -0.012(7) 0.030(7) 0.003(6)
C52 0.081(9) 0.084(10) 0.078(9) -0.009(7) 0.045(8) 0.015(8)
C53 0.071(7) 0.059(7) 0.054(7) 0.022(5) 0.028(6) 0.011(6)
C54 0.109(12) 0.070(10) 0.100(12) 0.034(8) 0.037(10) 0.033(9)
C55 0.048(7) 0.142(15) 0.074(9) 0.036(9) 0.026(7) -0.001(8)
C56 0.082(9) 0.104(12) 0.054(8) 0.027(7) 0.021(7) 0.002(8)

loop_
_atom_type_symbol
_atom_type_description
_atom_type_scat_dispersion_real
_atom_type_scat_dispersion_imag
_atom_type_scat_source
C C 0.0033 0.0016 'International Tables Vol C Tables 4.2.6.8 and 6.1.1.4'
H H 0.0000 0.0000 'International Tables Vol C Tables 4.2.6.8 and 6.1.1.4'
O O 0.0106 0.0060 'International Tables Vol C Tables 4.2.6.8 and 6.1.1.4'
P P 0.1023 0.0942 'International Tables Vol C Tables 4.2.6.8 and 6.1.1.4'
Cl Cl 0.1484 0.1585 'International Tables Vol C Tables 4.2.6.8 and 6.1.1.4'
Fe Fe 0.3463 0.8444 'International Tables Vol C Tables 4.2.6.8 and 6.1.1.4'
Pd Pd -0.9988 1.0072 'International Tables Vol C Tables 4.2.6.8 and 6.1.1.4'

loop_
_geom_angle_atom_site_label_1
_geom_angle_atom_site_label_2
_geom_angle_atom_site_label_3
_geom_angle
P1 Pd1 P2 92.57(9)
P1 Pd1 Cl1 91.87(10)
P2 Pd1 Cl1 171.75(11)
P1 Pd1 Cl2 172.35(10)
P2 Pd1 Cl2 93.52(9)
Cl1 Pd1 Cl2 82.66(9)
Pd2 Cl1 Pd1 97.23(9)
O1 P1 C1 106.1(5)
O1 P1 C11 106.0(5)
C1 P1 C11 112.8(6)
O1 P1 Pd1 117.1(3)
C1 P1 Pd1 106.1(4)
C11 P1 Pd1 109.0(4)
P1 O1 H1A 109.5
C2 C1 C5 103.7(12)
C2 C1 P1 121.6(9)
C5 C1 P1 132.9(10)
C2 C1 Fe1 69.1(7)
C5 C1 Fe1 69.2(7)
P1 C1 Fe1 136.1(6)
C8 Fe1 C7 43.1(9)
C8 Fe1 C10 65.6(10)
C7 Fe1 C10 68.4(10)
C8 Fe1 C6 69.5(10)
C7 Fe1 C6 41.5(8)
C10 Fe1 C6 40.9(9)
C8 Fe1 C9 38.4(9)
C7 Fe1 C9 67.2(10)
C10 Fe1 C9 36.5(9)
C6 Fe1 C9 65.6(10)
C8 Fe1 C2 150.8(8)
C7 Fe1 C2 164.0(8)
C10 Fe1 C2 107.5(8)
C6 Fe1 C2 125.3(8)
C9 Fe1 C2 119.4(8)
C8 Fe1 C5 128.3(8)
C7 Fe1 C5 111.3(8)
C10 Fe1 C5 160.6(8)
C6 Fe1 C5 125.7(9)
C9 Fe1 C5 162.6(8)
C2 Fe1 C5 67.1(6)
C8 Fe1 C1 166.6(8)
C7 Fe1 C1 127.0(8)
C10 Fe1 C1 122.5(8)
C6 Fe1 C1 109.0(7)
C9 Fe1 C1 154.0(8)
C2 Fe1 C1 41.0(5)
C5 Fe1 C1 41.1(5)
C8 Fe1 C4 108.8(8)
C7 Fe1 C4 123.3(9)
C10 Fe1 C4 158.1(10)
C6 Fe1 C4 159.7(10)
C9 Fe1 C4 126.3(9)
C2 Fe1 C4 66.3(7)
C5 Fe1 C4 38.7(6)
C1 Fe1 C4 67.7(5)
C8 Fe1 C3 117.7(9)
C7 Fe1 C3 155.5(9)
C10 Fe1 C3 122.6(10)
C6 Fe1 C3 160.2(10)
C9 Fe1 C3 107.7(9)
C2 Fe1 C3 39.9(6)
C5 Fe1 C3 66.1(8)
C1 Fe1 C3 68.4(5)
C4 Fe1 C3 39.1(7)
P4 Pd2 P3 91.20(10)
P4 Pd2 Cl1 170.96(11)
P3 Pd2 Cl1 93.56(10)
P4 Pd2 Cl2 93.36(9)
P3 Pd2 Cl2 170.90(11)
Cl1 Pd2 Cl2 83.02(9)
Pd2 Cl2 Pd1 96.61(9)
O2 P2 C15 107.6(5)
O2 P2 C25 106.6(8)
C15 P2 C25 110.5(9)
O2 P2 Pd1 116.5(3)
C15 P2 Pd1 107.0(3)
C25 P2 Pd1 108.6(7)
C23 Fe2 C17 171.5(8)
C23 Fe2 C22 40.7(7)
C17 Fe2 C22 131.0(8)
C23 Fe2 C24 40.2(6)
C17 Fe2 C24 144.9(7)
C22 Fe2 C24 68.2(7)
C23 Fe2 C21 67.8(7)
C17 Fe2 C21 106.5(7)
C22 Fe2 C21 40.4(7)
C24 Fe2 C21 67.9(7)
C23 Fe2 C18 149.0(8)
C17 Fe2 C18 39.4(7)
C22 Fe2 C18 165.4(7)
C24 Fe2 C18 113.9(7)
C21 Fe2 C18 125.6(7)
C23 Fe2 C19 120.2(6)
C17 Fe2 C19 67.0(6)
C22 Fe2 C19 155.0(7)
C24 Fe2 C19 107.7(6)
C21 Fe2 C19 163.0(7)
C18 Fe2 C19 39.6(5)
C23 Fe2 C20 67.6(7)
C17 Fe2 C20 112.6(6)
C22 Fe2 C20 67.9(7)
C24 Fe2 C20 40.5(6)
C21 Fe2 C20 40.2(7)
C18 Fe2 C20 103.8(7)
C19 Fe2 C20 125.9(7)
C23 Fe2 C16 134.2(7)
C17 Fe2 C16 41.8(6)
C22 Fe2 C16 111.5(7)
C24 Fe2 C16 171.5(6)
C21 Fe2 C16 117.7(7)
C18 Fe2 C16 68.7(6)
C19 Fe2 C16 68.9(5)
C20 Fe2 C16 147.9(6)
C23 Fe2 C15 113.2(5)
C17 Fe2 C15 68.6(5)
C22 Fe2 C15 121.9(6)
C24 Fe2 C15 131.7(6)
C21 Fe2 C15 152.8(7)
C18 Fe2 C15 68.5(5)
C19 Fe2 C15 41.6(4)
C20 Fe2 C15 167.0(7)
C16 Fe2 C15 40.7(5)
C3 C2 C1 109.3(14)
C3 C2 Fe1 70.8(9)
C1 C2 Fe1 69.9(7)
C3 C2 H2B 125.4
C1 C2 H2B 125.4
Fe1 C2 H2B 125.4
O3 P3 C30 105.2(6)
O3 P3 C39 103.9(6)
C30 P3 C39 106.1(7)
O3 P3 Pd2 115.7(4)
C30 P3 Pd2 110.9(4)
C39 P3 Pd2 114.1(4)
C31 Fe3 C38 156.4(10)
C31 Fe3 C34 122.0(10)
C38 Fe3 C34 39.7(10)
C31 Fe3 C35 108.1(8)
C38 Fe3 C35 67.5(9)
C34 Fe3 C35 40.2(7)
C31 Fe3 C33 66.9(8)
C38 Fe3 C33 106.8(9)
C34 Fe3 C33 120.1(7)
C35 Fe3 C33 155.4(8)
C31 Fe3 C29 66.8(8)
C38 Fe3 C29 124.3(10)
C34 Fe3 C29 157.4(7)
C35 Fe3 C29 162.0(7)
C33 Fe3 C29 40.6(7)
C31 Fe3 C32 39.8(7)
C38 Fe3 C32 121.0(10)
C34 Fe3 C32 105.8(9)
C35 Fe3 C32 121.4(9)
C33 Fe3 C32 39.3(9)
C29 Fe3 C32 66.7(8)
C31 Fe3 C30 41.1(6)
C38 Fe3 C30 160.1(10)
C34 Fe3 C30 159.8(9)
C35 Fe3 C30 125.2(6)
C33 Fe3 C30 68.2(6)
C29 Fe3 C30 39.6(6)
C32 Fe3 C30 68.1(6)
C31 Fe3 C37 160.0(7)
C38 Fe3 C37 41.7(9)
C34 Fe3 C37 67.8(10)
C35 Fe3 C37 67.0(8)
C33 Fe3 C37 125.7(10)
C29 Fe3 C37 111.4(9)
C32 Fe3 C37 159.6(9)
C30 Fe3 C37 124.4(7)
C31 Fe3 C36 123.7(6)
C38 Fe3 C36 68.5(8)
C34 Fe3 C36 67.2(7)
C35 Fe3 C36 39.3(6)
C33 Fe3 C36 163.3(9)
C29 Fe3 C36 127.8(7)
C32 Fe3 C36 157.0(9)
C30 Fe3 C36 110.4(5)
C37 Fe3 C36 40.3(7)
P3 O3 H3A 109.5
C4 C3 C2 107.5(14)
C4 C3 Fe1 70.2(10)
C2 C3 Fe1 69.3(9)
C4 C3 H3B 126.2
C2 C3 H3B 126.2
Fe1 C3 H3B 126.2
O4 P4 C43 105.0(5)
O4 P4 C53 102.5(5)
C43 P4 C53 105.8(5)
O4 P4 Pd2 115.6(3)
C43 P4 Pd2 110.8(3)
C53 P4 Pd2 115.9(4)
C48 Fe4 C52 40.1(6)
C48 Fe4 C50 68.1(6)
C52 Fe4 C50 68.9(6)
C48 Fe4 C51 68.2(6)
C52 Fe4 C51 40.4(6)
C50 Fe4 C51 42.2(6)
C48 Fe4 C49 40.8(5)
C52 Fe4 C49 68.1(6)
C50 Fe4 C49 39.7(5)
C51 Fe4 C49 68.6(6)
C48 Fe4 C47 119.9(5)
C52 Fe4 C47 154.6(5)
C50 Fe4 C47 124.4(5)
C51 Fe4 C47 163.3(5)
C49 Fe4 C47 107.2(5)
C48 Fe4 C44 156.3(6)
C52 Fe4 C44 123.7(6)
C50 Fe4 C44 128.3(5)
C51 Fe4 C44 111.0(6)
C49 Fe4 C44 162.6(5)
C47 Fe4 C44 67.9(5)
C48 Fe4 C43 157.8(5)
C52 Fe4 C43 161.8(5)
C50 Fe4 C43 110.6(5)
C51 Fe4 C43 126.8(5)
C49 Fe4 C43 123.9(5)
C47 Fe4 C43 41.1(4)
C44 Fe4 C43 41.4(4)
C48 Fe4 C45 119.8(6)
C52 Fe4 C45 106.7(6)
C50 Fe4 C45 163.0(6)
C51 Fe4 C45 123.9(6)
C49 Fe4 C45 155.5(6)
C47 Fe4 C45 66.7(5)
C44 Fe4 C45 39.6(5)
C43 Fe4 C45 68.2(5)
C48 Fe4 C46 104.2(6)
C52 Fe4 C46 119.4(6)
C50 Fe4 C46 158.0(6)
C51 Fe4 C46 156.1(5)
C49 Fe4 C46 121.3(6)
C47 Fe4 C46 40.2(5)
C44 Fe4 C46 66.4(5)
C43 Fe4 C46 68.3(5)
C45 Fe4 C46 38.7(5)
C5 C4 C3 109.8(14)
C5 C4 Fe1 70.3(9)
C3 C4 Fe1 70.7(10)
C5 C4 H4B 125.1
C3 C4 H4B 125.1
Fe1 C4 H4B 125.1
C4 C5 C1 109.7(15)
C4 C5 Fe1 71.0(9)
C1 C5 Fe1 69.7(7)
C4 C5 H5A 125.2
C1 C5 H5A 125.2
Fe1 C5 H5A 125.2
C10 C6 C7 106(3)
C10 C6 Fe1 69.4(14)
C7 C6 Fe1 68.6(14)
C10 C6 H6A 127.2
C7 C6 H6A 127.2
Fe1 C6 H6A 127.2
C6 C7 C8 105(2)
C6 C7 Fe1 69.8(13)
C8 C7 Fe1 68.2(13)
C6 C7 H7A 127.7
C8 C7 H7A 127.7
Fe1 C7 H7A 127.7
C9 C8 C7 106(3)
C9 C8 Fe1 71.9(14)
C7 C8 Fe1 68.7(12)
C9 C8 H8A 127.0
C7 C8 H8A 127.1
Fe1 C8 H8A 127.1
C10 C9 C8 114(3)
C10 C9 Fe1 71.3(15)
C8 C9 Fe1 69.7(14)
C10 C9 H9A 122.7
C8 C9 H9A 122.7
Fe1 C9 H9A 122.7
C9 C10 C6 110(3)
C9 C10 Fe1 72.2(16)
C6 C10 Fe1 69.7(14)
C9 C10 H10A 125.1
C6 C10 H10A 125.1
Fe1 C10 H10A 125.1
C14 C11 C13 108.6(11)
C14 C11 C12 106.5(11)
C13 C11 C12 108.6(11)
C14 C11 P1 108.7(9)
C13 C11 P1 114.1(9)
C12 C11 P1 110.0(9)
C11 C12 H12A 109.5
C11 C12 H12B 109.5
H12A C12 H12B 109.5
C11 C12 H12C 109.5
H12A C12 H12C 109.5
H12B C12 H12C 109.5
C11 C13 H13A 109.5
C11 C13 H13B 109.5
H13A C13 H13B 109.5
C11 C13 H13C 109.5
H13A C13 H13C 109.5
H13B C13 H13C 109.5
C11 C14 H14A 109.5
C11 C14 H14B 109.5
H14A C14 H14B 109.5
C11 C14 H14C 109.5
H14A C14 H14C 109.5
H14B C14 H14C 109.5
C16 C15 C19 106.6(10)
C16 C15 P2 130.4(10)
C19 C15 P2 121.8(8)
C16 C15 Fe2 69.6(6)
C19 C15 Fe2 68.3(6)
P2 C15 Fe2 136.4(6)
C15 C16 C17 105.3(12)
C15 C16 Fe2 69.7(6)
C17 C16 Fe2 67.3(7)
C15 C16 H16A 127.3
C17 C16 H16A 127.3
Fe2 C16 H16A 127.3
C18 C17 C16 110.2(12)
C18 C17 Fe2 71.3(8)
C16 C17 Fe2 70.9(7)
C18 C17 H17A 124.9
C16 C17 H17A 124.9
Fe2 C17 H17A 124.9
C17 C18 C19 108.9(12)
C17 C18 Fe2 69.3(8)
C19 C18 Fe2 70.2(7)
C17 C18 H18A 125.5
C19 C18 H18A 125.5
Fe2 C18 H18A 125.5
C18 C19 C15 108.9(12)
C18 C19 Fe2 70.2(8)
C15 C19 Fe2 70.1(6)
C18 C19 H19A 125.6
C15 C19 H19A 125.6
Fe2 C19 H19A 125.6
C21 C20 C24 108.0(17)
C21 C20 Fe2 69.7(9)
C24 C20 Fe2 69.4(8)
C21 C20 H20A 126.0
C24 C20 H20A 126.0
Fe2 C20 H20A 126.0
C22 C21 C20 108.2(16)
C22 C21 Fe2 69.4(8)
C20 C21 Fe2 70.1(9)
C22 C21 H21A 125.9
C20 C21 H21A 125.9
Fe2 C21 H21A 125.9
C23 C22 C21 107.3(17)
C23 C22 Fe2 69.2(8)
C21 C22 Fe2 70.2(9)
C23 C22 H22A 126.4
C21 C22 H22A 126.4
Fe2 C22 H22A 126.4
C24 C23 C22 109.0(15)
C24 C23 Fe2 70.5(8)
C22 C23 Fe2 70.1(8)
C24 C23 H23A 125.5
C22 C23 H23A 125.5
Fe2 C23 H23A 125.5
C23 C24 C20 107.6(16)
C23 C24 Fe2 69.3(8)
C20 C24 Fe2 70.2(8)
C23 C24 H24A 126.2
C20 C24 H24A 126.2
Fe2 C24 H24A 126.2
C26 C25 C27 112.7(19)
C26 C25 C28 106.2(17)
C27 C25 C28 102.4(19)
C26 C25 P2 112.7(15)
C27 C25 P2 116.5(14)
C28 C25 P2 105.0(14)
C25 C26 H26A 109.5
C25 C26 H26B 109.5
H26A C26 H26B 109.5
C25 C26 H26C 109.5
H26A C26 H26C 109.5
H26B C26 H26C 109.5
C25 C27 H27A 109.5
C25 C27 H27B 109.5
H27A C27 H27B 109.5
C25 C27 H27C 109.5
H27A C27 H27C 109.5
H27B C27 H27C 109.5
C25 C28 H28A 109.5
C25 C28 H28B 109.5
H28A C28 H28B 109.5
C25 C28 H28C 109.5
H28A C28 H28C 109.5
H28B C28 H28C 109.5
C30 C29 C33 110.0(18)
C30 C29 Fe3 70.8(8)
C33 C29 Fe3 69.9(9)
C30 C29 H29A 125.0
C33 C29 H29A 125.0
Fe3 C29 H29A 125.0
C29 C30 C31 103.9(13)
C29 C30 P3 123.5(12)
C31 C30 P3 132.3(12)
C29 C30 Fe3 69.6(8)
C31 C30 Fe3 66.1(9)
P3 C30 Fe3 132.7(7)
C32 C31 C30 111(2)
C32 C31 Fe3 73.6(14)
C30 C31 Fe3 72.8(11)
C32 C31 H31A 124.2
C30 C31 H31A 124.2
Fe3 C31 H31A 124.2
C31 C32 C33 107.1(19)
C31 C32 Fe3 66.6(12)
C33 C32 Fe3 69.9(14)
C31 C32 H32A 126.4
C33 C32 H32A 126.4
Fe3 C32 H32A 126.4
C32 C33 C29 107.3(17)
C32 C33 Fe3 70.8(10)
C29 C33 Fe3 69.5(9)
C32 C33 H33A 126.3
C29 C33 H33A 126.3
Fe3 C33 H33A 126.3
C38 C34 C35 109(2)
C38 C34 Fe3 69.1(13)
C35 C34 Fe3 70.3(9)
C38 C34 H34A 125.7
C35 C34 H34A 125.7
Fe3 C34 H34A 125.7
C36 C35 C34 110(2)
C36 C35 Fe3 72.7(9)
C34 C35 Fe3 69.5(10)
C36 C35 H35A 124.9
C34 C35 H35A 124.9
Fe3 C35 H35A 124.9
C35 C36 C37 107.2(16)
C35 C36 Fe3 68.0(9)
C37 C36 Fe3 69.7(11)
C35 C36 H36A 126.4
C37 C36 H36A 126.4
Fe3 C36 H36A 126.4
C36 C37 C38 105(2)
C36 C37 Fe3 70.0(10)
C38 C37 Fe3 65.7(14)
C36 C37 H37A 127.3
C38 C37 H37A 127.3
Fe3 C37 H37A 127.3
C34 C38 C37 108.7(18)
C34 C38 Fe3 71.2(14)
C37 C38 Fe3 72.5(11)
C34 C38 H38A 125.6
C37 C38 H38A 125.6
Fe3 C38 H38A 125.6
C41 C39 C40 112.9(12)
C41 C39 C42 107.1(14)
C40 C39 C42 109.4(13)
C41 C39 P3 108.2(10)
C40 C39 P3 105.8(11)
C42 C39 P3 113.6(8)
C39 C40 H40A 109.5
C39 C40 H40B 109.5
H40A C40 H40B 109.5
C39 C40 H40C 109.5
H40A C40 H40C 109.5
H40B C40 H40C 109.5
C39 C41 H41A 109.5
C39 C41 H41B 109.5
H41A C41 H41B 109.5
C39 C41 H41C 109.5
H41A C41 H41C 109.5
H41B C41 H41C 109.5
C39 C42 H42A 109.5
C39 C42 H42B 109.5
H42A C42 H42B 109.5
C39 C42 H42C 109.5
H42A C42 H42C 109.5
H42B C42 H42C 109.5
C47 C43 C44 104.5(9)
C47 C43 P4 131.4(8)
C44 C43 P4 123.3(8)
C47 C43 Fe4 69.1(6)
C44 C43 Fe4 69.0(6)
P4 C43 Fe4 133.0(6)
C45 C44 C43 108.5(10)
C45 C44 Fe4 70.5(7)
C43 C44 Fe4 69.5(6)
C45 C44 H44A 125.8
C43 C44 H44A 125.8
Fe4 C44 H44A 125.8
C46 C45 C44 109.8(11)
C46 C45 Fe4 71.0(7)
C44 C45 Fe4 69.9(7)
C46 C45 H45A 125.1
C44 C45 H45A 125.1
Fe4 C45 H45A 125.1
C45 C46 C47 108.6(11)
C45 C46 Fe4 70.3(7)
C47 C46 Fe4 69.1(6)
C45 C46 H46A 125.7
C47 C46 H46A 125.7
Fe4 C46 H46A 125.7
C46 C47 C43 108.6(10)
C46 C47 Fe4 70.7(7)
C43 C47 Fe4 69.9(6)
C46 C47 H47A 125.7
C43 C47 H47A 125.7
Fe4 C47 H47A 125.7
C52 C48 C49 108.7(13)
C52 C48 Fe4 70.5(8)
C49 C48 Fe4 70.3(7)
C52 C48 H48A 125.7
C49 C48 H48A 125.7
Fe4 C48 H48A 125.7
C50 C49 C48 108.5(13)
C50 C49 Fe4 70.0(7)
C48 C49 Fe4 68.9(8)
C50 C49 H49A 125.7
C48 C49 H49A 125.7
Fe4 C49 H49A 125.7
C49 C50 C51 107.6(12)
C49 C50 Fe4 70.3(7)
C51 C50 Fe4 69.0(8)
C49 C50 H50A 126.2
C51 C50 H50A 126.2
Fe4 C50 H50A 126.2
C52 C51 C50 106.5(13)
C52 C51 Fe4 69.7(8)
C50 C51 Fe4 68.8(7)
C52 C51 H51A 126.8
C50 C51 H51A 126.8
Fe4 C51 H51A 126.8
C48 C52 C51 108.7(13)
C48 C52 Fe4 69.3(8)
C51 C52 Fe4 69.9(8)
C48 C52 H52A 125.6
C51 C52 H52A 125.6
Fe4 C52 H52A 125.6
C56 C53 C54 111.7(11)
C56 C53 C55 110.3(12)
C54 C53 C55 107.3(13)
C56 C53 P4 106.9(9)
C54 C53 P4 107.9(10)
C55 C53 P4 112.8(8)
C53 C54 H54A 109.5
C53 C54 H54B 109.5
H54A C54 H54B 109.5
C53 C54 H54C 109.5
H54A C54 H54C 109.5
H54B C54 H54C 109.5
C53 C55 H55A 109.5
C53 C55 H55B 109.5
H55A C55 H55B 109.5
C53 C55 H55C 109.5
H55A C55 H55C 109.5
H55B C55 H55C 109.5
C53 C56 H56A 109.5
C53 C56 H56B 109.5
H56A C56 H56B 109.5
C53 C56 H56C 109.5
H56A C56 H56C 109.5
H56B C56 H56C 109.5
O5 C58 C59 90(2)
O5 C58 H58A 113.7
C59 C58 H58A 113.7
O5 C58 H58B 113.7
C59 C58 H58B 113.7
H58A C58 H58B 110.9
C60 O5 C58 96(2)
C58 C59 H59A 109.5
C58 C59 H59B 109.5
H59A C59 H59B 109.5
C58 C59 H59C 109.5
H59A C59 H59C 109.5
H59B C59 H59C 109.5
C60 C61 H61A 109.5
C60 C61 H61B 109.5
H61A C61 H61B 109.5
C60 C61 H61C 109.5
H61A C61 H61C 109.5
H61B C61 H61C 109.5
O5 C60 C61 95(2)
O5 C60 H60A 112.7
C61 C60 H60A 112.7
O5 C60 H60B 112.7
C61 C60 H60B 112.7
H60A C60 H60B 110.2

loop_
_geom_bond_atom_site_label_1
_geom_bond_atom_site_label_2
_geom_bond_distance
Pd1 P1 2.248(3)
Pd1 P2 2.252(2)
Pd1 Cl1 2.426(3)
Pd1 Cl2 2.433(2)
Cl1 Pd2 2.412(3)
P1 O1 1.557(7)
P1 C1 1.787(12)
P1 C11 1.836(13)
O1 H1A 0.8200
C1 C2 1.434(17)
C1 C5 1.437(17)
C1 Fe1 2.050(11)
Fe1 C8 2.00(2)
Fe1 C7 2.01(2)
Fe1 C10 2.02(2)
Fe1 C6 2.03(2)
Fe1 C9 2.03(2)
Fe1 C2 2.040(14)
Fe1 C5 2.044(13)
Fe1 C4 2.052(17)
Fe1 C3 2.058(17)
Pd2 P4 2.252(3)
Pd2 P3 2.258(3)
Pd2 Cl2 2.429(2)
P2 O2 1.556(7)
P2 C15 1.787(10)
P2 C25 1.855(16)
Fe2 C23 2.018(12)
Fe2 C17 2.017(12)
Fe2 C22 2.030(15)
Fe2 C24 2.035(13)
Fe2 C21 2.041(14)
Fe2 C18 2.043(14)
Fe2 C19 2.043(12)
Fe2 C20 2.045(15)
Fe2 C16 2.067(11)
Fe2 C15 2.068(9)
C2 C3 1.40(2)
C2 H2B 0.9800
P3 O3 1.552(9)
P3 C30 1.792(12)
P3 C39 1.851(15)
Fe3 C31 1.97(2)
Fe3 C38 1.98(2)
Fe3 C34 2.010(18)
Fe3 C35 2.021(15)
Fe3 C33 2.051(16)
Fe3 C29 2.046(15)
Fe3 C32 2.06(2)
Fe3 C30 2.062(12)
Fe3 C37 2.08(2)
Fe3 C36 2.081(16)
O3 H3A 0.8200
C3 C4 1.38(2)
C3 H3B 0.9800
P4 O4 1.545(7)
P4 C43 1.795(11)
P4 C53 1.854(12)
Fe4 C48 2.009(13)
Fe4 C52 2.025(14)
Fe4 C50 2.024(13)
Fe4 C51 2.028(13)
Fe4 C49 2.028(13)
Fe4 C47 2.051(11)
Fe4 C44 2.055(11)
Fe4 C43 2.062(10)
Fe4 C45 2.063(12)
Fe4 C46 2.072(11)
C4 C5 1.36(2)
C4 H4B 0.9800
C5 H5A 0.9800
C6 C10 1.41(3)
C6 C7 1.43(3)
C6 H6A 0.9800
C7 C8 1.47(3)
C7 H7A 0.9800
C8 C9 1.33(3)
C8 H8A 0.9800
C9 C10 1.27(3)
C9 H9A 0.9800
C10 H10A 0.9800
C11 C14 1.533(18)
C11 C13 1.540(17)
C11 C12 1.567(16)
C12 H12A 0.9600
C12 H12B 0.9600
C12 H12C 0.9600
C13 H13A 0.9600
C13 H13B 0.9600
C13 H13C 0.9600
C14 H14A 0.9600
C14 H14B 0.9600
C14 H14C 0.9600
C15 C16 1.438(16)
C15 C19 1.461(16)
C16 C17 1.46(2)
C16 H16A 0.9800
C17 C18 1.37(2)
C17 H17A 0.9800
C18 C19 1.383(18)
C18 H18A 0.9800
C19 H19A 0.9800
C20 C21 1.40(2)
C20 C24 1.41(2)
C20 H20A 0.9800
C21 C22 1.41(2)
C21 H21A 0.9800
C22 C23 1.41(2)
C22 H22A 0.9800
C23 C24 1.39(2)
C23 H23A 0.9800
C24 H24A 0.9800
C25 C26 1.46(3)
C25 C27 1.47(3)
C25 C28 1.52(3)
C26 H26A 0.9600
C26 H26B 0.9600
C26 H26C 0.9600
C27 H27A 0.9600
C27 H27B 0.9600
C27 H27C 0.9600
C28 H28A 0.9600
C28 H28B 0.9600
C28 H28C 0.9600
C29 C30 1.39(2)
C29 C33 1.42(2)
C29 H29A 0.9800
C30 C31 1.42(2)
C31 C32 1.38(2)
C31 H31A 0.9800
C32 C33 1.38(3)
C32 H32A 0.9800
C33 H33A 0.9800
C34 C38 1.35(3)
C34 C35 1.39(2)
C34 H34A 0.9800
C35 C36 1.38(2)
C35 H35A 0.9800
C36 C37 1.43(2)
C36 H36A 0.9800
C37 C38 1.45(3)
C37 H37A 0.9800
C38 H38A 0.9800
C39 C41 1.51(2)
C39 C40 1.534(18)
C39 C42 1.54(2)
C40 H40A 0.9600
C40 H40B 0.9600
C40 H40C 0.9600
C41 H41A 0.9600
C41 H41B 0.9600
C41 H41C 0.9600
C42 H42A 0.9600
C42 H42B 0.9600
C42 H42C 0.9600
C43 C47 1.443(14)
C43 C44 1.456(15)
C44 C45 1.394(18)
C44 H44A 0.9800
C45 C46 1.370(18)
C45 H45A 0.9800
C46 C47 1.415(16)
C46 H46A 0.9800
C47 H47A 0.9800
C48 C52 1.38(2)
C48 C49 1.409(19)
C48 H48A 0.9800
C49 C50 1.374(18)
C49 H49A 0.9800
C50 C51 1.457(19)
C50 H50A 0.9800
C51 C52 1.40(2)
C51 H51A 0.9800
C52 H52A 0.9800
C53 C56 1.526(19)
C53 C54 1.524(19)
C53 C55 1.554(18)
C54 H54A 0.9600
C54 H54B 0.9600
C54 H54C 0.9600
C55 H55A 0.9600
C55 H55B 0.9600
C55 H55C 0.9600
C56 H56A 0.9600
C56 H56B 0.9600
C56 H56C 0.9600
C58 O5 1.55(4)
C58 C59 1.70(4)
C58 H58A 0.9700
C58 H58B 0.9700
O5 C60 1.42(3)
C59 H59A 0.9600
C59 H59B 0.9600
C59 H59C 0.9600
C61 C60 1.63(4)
C61 H61A 0.9600
C61 H61B 0.9600
C61 H61C 0.9600
C60 H60A 0.9700
C60 H60B 0.9700
